data_7003023
loop_
_publ_author_name
'Yuksel, Fatma'
'G\"um\"u\,s, G\"ulay'
'G\"urol, \.Ilke'
'Ahsen, Vefa'
'Chumakov, Yurii'
'Jeanneau, Erwann'
'Luneau, Dominique'

_publ_section_title
;
 Channel architecture via self assembly of oxamide oximes complexes
;
_journal_issue 2
_journal_name_full 'Dalton Transactions'
_journal_page_first 241
_journal_page_last 252
_journal_paper_doi 10.1039/b707930c
_journal_year 2008
_chemical_formula_moiety 'C24 H50 N8 Ni1 O4'
_chemical_formula_sum 'C24 H50 N8 Ni O4'
_chemical_formula_weight 573.42
_space_group_IT_number 14
_symmetry_cell_setting monoclinic
_symmetry_space_group_name_Hall '-P 2yn'
_symmetry_space_group_name_H-M 'P 1 21/n 1'
_atom_sites_solution_hydrogens geom
_atom_sites_solution_primary direct
_audit_creation_date 07-07-10
_audit_creation_method CRYSTALS_ver_12.85
_cell_angle_alpha 90
_cell_angle_beta 118.488(1)
_cell_angle_gamma 90
_cell_formula_units_Z 2
_cell_length_a 13.7343(4)
_cell_length_b 8.5124(2)
_cell_length_c 14.2237(4)
_cell_measurement_reflns_used 0
_cell_measurement_temperature 298
_cell_measurement_theta_max 0
_cell_measurement_theta_min 0
_cell_volume 1461.57(7)
_computing_cell_refinement 'DENZO/SCALEPACK (Otwinowski & Minor, 1997)'
_computing_data_collection 'COLLECT (Nonius, 1997-2001).'
_computing_data_reduction 'DENZO/SCALEPACK (Otwinowski & Minor, 1997)'
_computing_molecular_graphics 'CAMERON (Watkin et al., 1996)'
_computing_publication_material 'CRYSTALS (Betteridge et al., 2003)'
_computing_structure_refinement 'CRYSTALS (Betteridge et al., 2003)'
_computing_structure_solution 'SIR97 (Altomare et al., 1999)'
_diffrn_ambient_temperature 298
_diffrn_measured_fraction_theta_full 0.999
_diffrn_measured_fraction_theta_max 0.936
_diffrn_measurement_device_type 'Nonius KappaCCD'
_diffrn_measurement_method '\f & \w scans'
_diffrn_radiation_monochromator graphite
_diffrn_radiation_type 'Mo K\a'
_diffrn_radiation_wavelength 0.71073
_diffrn_reflns_av_R_equivalents 0.055
_diffrn_reflns_limit_h_max 17
_diffrn_reflns_limit_h_min -17
_diffrn_reflns_limit_k_max 11
_diffrn_reflns_limit_k_min 0
_diffrn_reflns_limit_l_max 19
_diffrn_reflns_limit_l_min -19
_diffrn_reflns_number 7082
_diffrn_reflns_theta_full 27.143
_diffrn_reflns_theta_max 28.875
_diffrn_reflns_theta_min 1.696
_diffrn_standards_number 0
_exptl_absorpt_coefficient_mu 0.707
_exptl_absorpt_correction_type none
_exptl_crystal_density_diffrn 1.303
_exptl_crystal_density_method 'not measured'
_exptl_crystal_description block
_exptl_crystal_F_000 620
_exptl_crystal_size_max 0.20
_exptl_crystal_size_mid 0.11
_exptl_crystal_size_min 0.10
_refine_diff_density_max 0.42
_refine_diff_density_min -0.36
_refine_ls_extinction_method None
_refine_ls_goodness_of_fit_ref 1.0728
_refine_ls_hydrogen_treatment constr
_refine_ls_matrix_type full
_refine_ls_number_parameters 169
_refine_ls_number_reflns 2588
_refine_ls_number_restraints 0
_refine_ls_R_factor_all 0.0718
_refine_ls_R_factor_gt 0.0445
_refine_ls_shift/su_max 0.000236
_refine_ls_structure_factor_coef F
_refine_ls_weighting_details
;
Method, part 1, Chebychev polynomial, (Watkin, 1994, Prince, 1982)
[weight] = 1.0/[A~0~*T~0~(x)+A~1~*T~1~(x) ... +A~n-1~]*T~n-1~(x)]
where A~i~ are the Chebychev coefficients listed below and x= Fcalc/Fmax
Method = Robust Weighting (Prince, 1982)
W = [weight] * [1-(deltaF/6*sigmaF)^2^]^2^
A~i~ are:
1.53 1.51 1.08
;
_refine_ls_weighting_scheme calc
_refine_ls_wR_factor_all 0.0620
_refine_ls_wR_factor_gt 0.0515
_refine_ls_wR_factor_ref 0.0515
_reflns_limit_h_max 16
_reflns_limit_h_min -17
_reflns_limit_k_max 11
_reflns_limit_k_min 0
_reflns_limit_l_max 19
_reflns_limit_l_min 0
_reflns_number_gt 2588
_reflns_number_total 3599
_reflns_threshold_expression I>2.0\s(I)
_oxford_diffrn_Wilson_B_factor 0.00
_oxford_diffrn_Wilson_scale 0.00
_oxford_refine_ls_r_factor_ref 0.0445
_oxford_refine_ls_scale 0.5274(14)
_oxford_reflns_number_all 3581
_oxford_reflns_threshold_expression_ref I>2.0\s(I)
_oxford_structure_analysis_title '02201 in space group P2(1)/n'
_cod_data_source_file b707930c.txt
_cod_data_source_block VAC5N14
_cod_depositor_comments
;
The following automatic conversions were performed:
'_symmetry_cell_setting' value 'Monoclinic' changed to 'monoclinic'
according to '/home/saulius/struct/CIF-dictionaries/cif_core.dic'
dictionary named 'cif_core.dic' version 2.4.1 from 2010-06-29.

Automatic conversion script
Id: cif_fix_enum 1527 2010-12-29 10:47:43Z saulius 
;
_cod_original_sg_symbol_H-M 'P 1 21/n 1 '
_cod_original_formula_sum 'C24 H50 N8 Ni1 O4'
_cod_database_code 7003023

loop_
_symmetry_equiv_pos_site_id
_symmetry_equiv_pos_as_xyz
1 x,y,z
2 1/2-x,1/2+y,1/2-z
3 -x,-y,-z
4 1/2+x,1/2-y,1/2+z

loop_
_atom_site_label
_atom_site_type_symbol
_atom_site_fract_x
_atom_site_fract_y
_atom_site_fract_z
_atom_site_U_iso_or_equiv
_atom_site_occupancy
_atom_site_adp_type
_atom_site_refinement_flags_posn
_atom_site_refinement_flags_adp
_atom_site_refinement_flags_occupancy
_atom_site_disorder_assembly
_atom_site_disorder_group
_oxford_atom_site_special_shape
_atom_site_attached_hydrogens
Ni1 Ni 0.5000 0.0000 0.5000 0.0321 1.0000 Uani S . . . . . .
N1 N 0.35075(13) -0.0098(2) 0.39467(12) 0.0354 1.0000 Uani . . . . . . .
O1 O 0.26874(12) 0.0684(2) 0.40189(11) 0.0431 1.0000 Uani . . . . . . .
H4 H 0.3011 0.1060 0.4653 0.0620 1.0000 Uiso R . . . . . .
C1 C 0.32848(15) -0.0932(2) 0.31083(15) 0.0363 1.0000 Uani . . . . . . .
N3 N 0.22728(15) -0.1133(3) 0.22345(15) 0.0541 1.0000 Uani . . . . . . .
C11 C 0.12743(17) -0.1550(3) 0.23023(17) 0.0424 1.0000 Uani . . . . . . .
C12 C 0.02538(17) -0.1179(3) 0.12502(16) 0.0428 1.0000 Uani . . . . . . .
C13 C -0.08037(18) -0.1818(3) 0.12008(18) 0.0447 1.0000 Uani . . . . . . .
C14 C -0.18362(19) -0.1303(3) 0.0200(2) 0.0530 1.0000 Uani . . . . . . .
C15 C -0.2894(2) -0.2058(4) 0.0080(3) 0.0685 1.0000 Uani . . . . . . .
H12 H -0.3505 -0.1741 -0.0588 0.0971 1.0000 Uiso R . . . . . .
H13 H -0.3008 -0.1745 0.0676 0.0964 1.0000 Uiso R . . . . . .
H14 H -0.2811 -0.3175 0.0077 0.0967 1.0000 Uiso R . . . . . .
H15 H -0.1747 -0.1554 -0.0421 0.0599 1.0000 Uiso R . . . . . .
H16 H -0.1890 -0.0173 0.0248 0.0605 1.0000 Uiso R . . . . . .
H17 H -0.0790 -0.2941 0.1212 0.0520 1.0000 Uiso R . . . . . .
H18 H -0.0859 -0.1447 0.1808 0.0509 1.0000 Uiso R . . . . . .
H19 H 0.0347 -0.1626 0.0671 0.0487 1.0000 Uiso R . . . . . .
H20 H 0.0173 -0.0020 0.1160 0.0476 1.0000 Uiso R . . . . . .
H21 H 0.1255 -0.0988 0.2876 0.0482 1.0000 Uiso R . . . . . .
H22 H 0.1300 -0.2656 0.2439 0.0480 1.0000 Uiso R . . . . . .
H23 H 0.2256 -0.1119 0.1630 0.0614 1.0000 Uiso R . . . . . .
C2 C 0.43037(15) -0.1576(2) 0.31225(15) 0.0354 1.0000 Uani . . . . . . .
N2 N 0.51915(13) -0.1157(2) 0.39891(13) 0.0378 1.0000 Uani . . . . . . .
O2 O 0.61978(13) -0.1764(2) 0.41548(14) 0.0566 1.0000 Uani . . . . . . .
N4 N 0.42103(14) -0.2443(2) 0.22960(15) 0.0428 1.0000 Uani . . . . . . .
C21 C 0.51172(18) -0.2888(3) 0.20861(18) 0.0461 1.0000 Uani . . . . . . .
C22 C 0.4667(2) -0.3398(3) 0.0925(2) 0.0491 1.0000 Uani . . . . . . .
C23 C 0.4100(2) -0.2117(3) 0.01069(19) 0.0519 1.0000 Uani . . . . . . .
C24 C 0.3690(3) -0.2634(4) -0.1041(2) 0.0663 1.0000 Uani . . . . . . .
C25 C 0.3174(3) -0.1314(5) -0.1844(2) 0.0819 1.0000 Uani . . . . . . .
H33 H 0.2850 -0.1750 -0.2558 0.1210 1.0000 Uiso R . . . . . .
H34 H 0.3737 -0.0567 -0.1757 0.1209 1.0000 Uiso R . . . . . .
H35 H 0.2603 -0.0785 -0.1748 0.1211 1.0000 Uiso R . . . . . .
H36 H 0.3156 -0.3483 -0.1206 0.0819 1.0000 Uiso R . . . . . .
H37 H 0.4315 -0.3049 -0.1097 0.0821 1.0000 Uiso R . . . . . .
H38 H 0.3459 -0.1775 0.0188 0.0648 1.0000 Uiso R . . . . . .
H39 H 0.4616 -0.1248 0.0281 0.0652 1.0000 Uiso R . . . . . .
H40 H 0.5292 -0.3789 0.0840 0.0608 1.0000 Uiso R . . . . . .
H41 H 0.4144 -0.4260 0.0767 0.0611 1.0000 Uiso R . . . . . .
H42 H 0.5528 -0.3746 0.2545 0.0550 1.0000 Uiso R . . . . . .
H43 H 0.5607 -0.1989 0.2234 0.0551 1.0000 Uiso R . . . . . .
H44 H 0.3582 -0.2812 0.1901 0.0505 1.0000 Uiso R . . . . . .

loop_
_atom_site_aniso_label
_atom_site_aniso_U_11
_atom_site_aniso_U_22
_atom_site_aniso_U_33
_atom_site_aniso_U_23
_atom_site_aniso_U_13
_atom_site_aniso_U_12
Ni1 0.02331(17) 0.03172(18) 0.03164(17) 0.00098(15) 0.00526(12) 0.00268(14)
N1 0.0253(7) 0.0372(8) 0.0355(7) 0.0030(7) 0.0078(6) 0.0054(6)
O1 0.0270(6) 0.0552(9) 0.0354(7) -0.0024(6) 0.0055(5) 0.0109(6)
C1 0.0261(8) 0.0427(11) 0.0336(8) 0.0024(7) 0.0090(7) 0.0000(7)
N3 0.0277(8) 0.0943(16) 0.0326(8) -0.0080(9) 0.0082(7) -0.0021(9)
C11 0.0298(9) 0.0530(12) 0.0373(10) -0.0031(8) 0.0104(8) -0.0012(8)
C12 0.0296(9) 0.0536(12) 0.0364(9) -0.0071(8) 0.0085(8) -0.0003(8)
C13 0.0334(10) 0.0473(12) 0.0465(11) -0.0096(9) 0.0134(8) -0.0046(8)
C18 0.0324(11) 0.0656(15) 0.0488(12) -0.0107(10) 0.0096(9) 0.0009(10)
C15 0.0340(12) 0.085(2) 0.0723(17) -0.0204(15) 0.0136(11) -0.0071(11)
C2 0.0286(9) 0.0370(9) 0.0350(9) 0.0023(7) 0.0106(7) -0.0011(7)
N2 0.0259(8) 0.0406(8) 0.0380(8) -0.0019(7) 0.0079(6) 0.0033(6)
O2 0.0258(7) 0.0728(12) 0.0561(9) -0.0184(8) 0.0072(7) 0.0101(7)
N4 0.0299(8) 0.0513(10) 0.0424(8) -0.0115(8) 0.0134(7) -0.0082(7)
C21 0.0360(10) 0.0523(12) 0.0469(11) -0.0019(9) 0.0173(9) 0.0019(9)
C22 0.0454(12) 0.0508(12) 0.0549(12) -0.0090(10) 0.0269(10) -0.0022(10)
C23 0.0532(13) 0.0547(13) 0.0485(12) -0.0067(10) 0.0247(11) -0.0022(10)
C24 0.0696(17) 0.0787(19) 0.0516(13) -0.0102(13) 0.0298(13) 0.0005(15)
C25 0.081(2) 0.102(3) 0.0507(15) 0.0019(16) 0.0224(15) 0.0028(19)

loop_
_atom_type_symbol
_atom_type_scat_dispersion_real
_atom_type_scat_dispersion_imag
_atom_type_scat_Cromer_Mann_a1
_atom_type_scat_Cromer_Mann_b1
_atom_type_scat_Cromer_Mann_a2
_atom_type_scat_Cromer_Mann_b2
_atom_type_scat_Cromer_Mann_a3
_atom_type_scat_Cromer_Mann_b3
_atom_type_scat_Cromer_Mann_a4
_atom_type_scat_Cromer_Mann_b4
_atom_type_scat_Cromer_Mann_c
_atom_type_scat_source
C 0.0033 0.0016 2.3100 20.8439 1.0200 10.2075 1.5886 0.5687 0.8650 51.6512 0.2156 'International Tables Vol C 4.2.6.8 and 6.1.1.4'
H 0.0000 0.0000 0.4930 10.5109 0.3229 26.1257 0.1402 3.1424 0.0408 57.7998 0.0030 'International Tables Vol C 4.2.6.8 and 6.1.1.4'
N 0.0061 0.0033 12.2126 0.0057 3.1322 9.8933 2.0125 28.9975 1.1663 0.5826 -11.5290 'International Tables Vol C 4.2.6.8 and 6.1.1.4'
Ni 0.3393 1.1124 12.8376 3.8785 7.2920 0.2565 4.4438 12.1763 2.3800 66.3421 1.0341 'International Tables Vol C 4.2.6.8 and 6.1.1.4'
O 0.0106 0.0060 3.0485 13.2771 2.2868 5.7011 1.5463 0.3239 0.8670 32.9089 0.2508 'International Tables Vol C 4.2.6.8 and 6.1.1.4'

loop_
_geom_angle_atom_site_label_1
_geom_angle_atom_site_label_2
_geom_angle_atom_site_label_3
_geom_angle
_geom_angle_site_symmetry_1
_geom_angle_site_symmetry_2
_geom_angle_site_symmetry_3
_geom_angle_publ_flag
N1 Ni1 N2 82.12(8) . . . yes
N1 Ni1 N1 180.00 . . 3_656 yes
N1 Ni1 N2 97.88(8) . . 3_656 yes
N1 Ni1 N2 97.88(8) 3_656 . . yes
N2 Ni1 N2 180.00 . . 3_656 yes
N1 Ni1 N2 82.12(8) 3_656 . 3_656 yes
N1 O1 H4 103.00 . . . no
Ni1 N1 C1 116.64(16) . . . yes
O1 N1 C1 120.04(17) . . . yes
Ni1 N1 O1 123.29(12) . . . yes
Ni1 N2 O2 124.22(13) . . . yes
O2 N2 C2 117.76(17) . . . yes
Ni1 N2 C2 117.51(16) . . . yes
C1 N3 C11 123.39(19) . . . yes
C2 N4 C21 125.9(2) . . . yes
C11 N3 H23 120.00 . . . no
C1 N3 H23 116.00 . . . no
C2 N4 H44 116.00 . . . no
C21 N4 H44 118.00 . . . no
N1 C1 N3 126.9(2) . . . yes
N1 C1 C2 112.40(18) . . . yes
N3 C1 C2 120.49(18) . . . yes
N4 C2 C1 119.51(18) . . . yes
N2 C2 C1 111.10(17) . . . yes
N2 C2 N4 129.4(2) . . . yes
N3 C11 C12 109.77(19) . . . yes
C11 C12 C13 112.56(19) . . . no
C12 C13 C14 112.6(2) . . . no
C13 C14 C15 113.5(2) . . . no
N4 C21 C22 110.5(2) . . . yes
C21 C22 C23 115.0(2) . . . no
C22 C23 C24 114.2(2) . . . no
C23 C24 C25 113.3(3) . . . no
N3 C11 H21 110.00 . . . no
N3 C11 H22 108.00 . . . no
C12 C11 H21 110.00 . . . no
C12 C11 H22 109.00 . . . no
H21 C11 H22 109.00 . . . no
C11 C12 H19 109.00 . . . no
C11 C12 H20 109.00 . . . no
C13 C12 H19 109.00 . . . no
C13 C12 H20 108.00 . . . no
H19 C12 H20 109.00 . . . no
C12 C13 H17 110.00 . . . no
C12 C13 H18 109.00 . . . no
C14 C13 H17 108.00 . . . no
C14 C13 H18 108.00 . . . no
H17 C13 H18 109.00 . . . no
C13 C14 H15 109.00 . . . no
C13 C14 H16 107.00 . . . no
C15 C14 H15 109.00 . . . no
C15 C14 H16 109.00 . . . no
H15 C14 H16 109.00 . . . no
C14 C15 H12 109.00 . . . no
C14 C15 H13 109.00 . . . no
C14 C15 H14 108.00 . . . no
H12 C15 H13 111.00 . . . no
H12 C15 H14 109.00 . . . no
H13 C15 H14 110.00 . . . no
N4 C21 H42 110.00 . . . no
N4 C21 H43 109.00 . . . no
C22 C21 H42 109.00 . . . no
C22 C21 H43 110.00 . . . no
H42 C21 H43 109.00 . . . no
C21 C22 H40 108.00 . . . no
C21 C22 H41 110.00 . . . no
C23 C22 H40 108.00 . . . no
C23 C22 H41 108.00 . . . no
H40 C22 H41 108.00 . . . no
C22 C23 H38 107.00 . . . no
C22 C23 H39 108.00 . . . no
C24 C23 H38 109.00 . . . no
C24 C23 H39 110.00 . . . no
H38 C23 H39 109.00 . . . no
C23 C24 H36 109.00 . . . no
C23 C24 H37 108.00 . . . no
C25 C24 H36 110.00 . . . no
C25 C24 H37 109.00 . . . no
H36 C24 H37 108.00 . . . no
C24 C25 H33 109.00 . . . no
C24 C25 H34 110.00 . . . no
C24 C25 H35 111.00 . . . no
H33 C25 H34 109.00 . . . no
H33 C25 H35 109.00 . . . no
H34 C25 H35 109.00 . . . no

loop_
_geom_bond_atom_site_label_1
_geom_bond_atom_site_label_2
_geom_bond_distance
_geom_bond_site_symmetry_1
_geom_bond_site_symmetry_2
_geom_bond_publ_flag
Ni1 N1 1.8772(18) . . yes
Ni1 N2 1.8621(17) . . yes
Ni1 N1 1.8772(18) . 3_656 yes
Ni1 N2 1.8621(17) . 3_656 yes
O1 N1 1.354(3) . . yes
O2 N2 1.386(3) . . yes
O1 H4 0.8600 . . no
N1 C1 1.293(2) . . yes
N2 C2 1.304(3) . . yes
N3 C11 1.464(3) . . yes
N3 C1 1.363(3) . . yes
N4 C2 1.341(3) . . yes
N4 C21 1.463(3) . . yes
N3 H23 0.8500 . . no
N4 H44 0.8300 . . no
C1 C2 1.494(3) . . no
C11 C12 1.518(3) . . no
C12 C13 1.521(4) . . no
C13 C14 1.518(4) . . no
C14 C15 1.522(4) . . no
C21 C22 1.525(3) . . no
C22 C23 1.512(4) . . no
C23 C24 1.516(4) . . no
C24 C25 1.516(5) . . no
C11 H21 0.9600 . . no
C11 H22 0.9600 . . no
C12 H19 0.9700 . . no
C12 H20 0.9900 . . no
C13 H17 0.9600 . . no
C13 H18 0.9600 . . no
C14 H15 0.9700 . . no
C14 H16 0.9700 . . no
C15 H12 0.9600 . . no
C15 H13 0.9700 . . no
C15 H14 0.9600 . . no
C21 H42 0.9600 . . no
C21 H43 0.9700 . . no
C22 H40 0.9800 . . no
C22 H41 0.9800 . . no
C23 H38 0.9800 . . no
C23 H39 0.9700 . . no
C24 H36 0.9800 . . no
C24 H37 0.9700 . . no
C25 H33 0.9700 . . no
C25 H34 0.9600 . . no
C25 H35 0.9700 . . no

loop_
_geom_contact_atom_site_label_1
_geom_contact_atom_site_label_2
_geom_contact_distance
_geom_contact_site_symmetry_1
_geom_contact_site_symmetry_2
_geom_contact_publ_flag
Ni1 C11 4.116(2) . 2_555 no
Ni1 C12 3.643(2) . 2_555 no
Ni1 C13 3.643(3) . 2_555 no
Ni1 C14 4.127(3) . 2_555 no
Ni1 C14 4.127(3) . 4_545 no
Ni1 C11 4.116(2) . 4_545 no
Ni1 C12 3.643(2) . 4_545 no
Ni1 C13 3.643(3) . 4_545 no
Ni1 H17 3.0000 . 2_555 no
Ni1 H19 2.9900 . 2_555 no
Ni1 H22 3.6500 . 2_555 no
Ni1 H15 3.6500 . 2_555 no
Ni1 H15 3.6500 . 4_545 no
Ni1 H17 3.0000 . 4_545 no
Ni1 H19 2.9900 . 4_545 no
Ni1 H22 3.6500 . 4_545 no
O1 N3 2.789(3) . . no
O1 C11 2.971(3) . . no
O1 O2 2.479(2) . 3_656 no
O1 N3 3.258(3) . 2_555 no
O1 N4 2.861(3) . 2_555 no
O1 C22 3.364(4) . 2_555 no
O1 N2 2.967(2) . 3_656 no
O2 C21 2.759(3) . . no
O2 N1 2.988(2) . 3_656 no
O2 O1 2.479(2) . 3_656 no
O2 N4 2.809(3) . . no
O1 H44 2.0500 . 2_555 no
O1 H14 2.8800 . 4_545 no
O1 H41 2.6700 . 2_555 no
O1 H21 2.3400 . . no
O1 H23 2.8900 . 2_555 no
O2 H43 2.4600 . . no
O2 H42 2.6300 . . no
O2 H4 1.6300 . 3_656 no
N1 N2 2.456(3) . . no
N1 C2 2.319(3) . . no
N1 O2 2.988(2) . 3_656 no
N1 N2 2.820(2) . 3_656 no
N2 O1 2.967(2) . 3_656 no
N2 N1 2.456(3) . . no
N2 C1 2.310(3) . . no
N2 N1 2.820(2) . 3_656 no
N3 O1 3.258(3) . 2_545 no
N3 O1 2.789(3) . . no
N3 N4 2.848(3) . . no
N4 O1 2.861(3) . 2_545 no
N4 N3 2.848(3) . . no
N4 O2 2.809(3) . . no
N1 H21 2.8200 . . no
N2 H17 2.9100 . 2_555 no
N2 H43 2.9000 . . no
N2 H4 2.3000 . 3_656 no
N3 H44 2.5100 . . no
N4 H23 2.6400 . . no
N4 H38 2.7300 . . no
N4 H20 2.9300 . 2_545 no
C11 O1 2.971(3) . . no
C11 Ni1 4.116(2) . 2_545 no
C11 Ni1 4.116(2) . 4_444 no
C12 Ni1 3.643(2) . 4_444 no
C12 Ni1 3.643(2) . 2_545 no
C13 Ni1 3.643(3) . 2_545 no
C13 Ni1 3.643(3) . 4_444 no
C14 Ni1 4.127(3) . 2_545 no
C14 Ni1 4.127(3) . 4_444 no
C21 O2 2.759(3) . . no
C22 O1 3.364(4) . 2_545 no
C1 H15 3.0100 . 4_545 no
C1 H22 3.0200 . 2_555 no
C2 H20 3.0700 . 2_545 no
C13 H42 3.0900 . 2_555 no
C23 H44 3.0200 . . no
H4 H44 2.4500 . 2_555 no
H4 O2 1.6300 . 3_656 no
H4 N2 2.3000 . 3_656 no
H13 H35 2.5400 . 3_555 no
H13 H33 2.5500 . 4_445 no
H14 H17 2.4600 . . no
H14 O1 2.8800 . 4_444 no
H15 H19 2.5300 . . no
H15 Ni1 3.6500 . 2_545 no
H15 Ni1 3.6500 . 4_444 no
H15 C1 3.0100 . 4_444 no
H16 H20 2.4900 . . no
H16 H38 2.5500 . 3_555 no
H17 H14 2.4600 . . no
H17 H22 2.5600 . . no
H17 Ni1 3.0000 . 2_545 no
H17 N2 2.9100 . 2_545 no
H17 Ni1 3.0000 . 4_444 no
H18 H21 2.5900 . . no
H18 H42 2.4400 . 2_555 no
H19 H15 2.5300 . . no
H19 H23 2.3500 . . no
H19 Ni1 2.9900 . 2_545 no
H19 Ni1 2.9900 . 4_444 no
H20 H16 2.4900 . . no
H20 N4 2.9300 . 2_555 no
H20 C2 3.0700 . 2_555 no
H21 O1 2.3400 . . no
H21 N1 2.8200 . . no
H21 H18 2.5900 . . no
H22 H17 2.5600 . . no
H22 Ni1 3.6500 . 2_545 no
H22 C1 3.0200 . 2_545 no
H22 Ni1 3.6500 . 4_444 no
H23 N4 2.6400 . . no
H23 H19 2.3500 . . no
H23 H44 2.2100 . . no
H23 O1 2.8900 . 2_545 no
H33 H13 2.5500 . 4_544 no
H34 H43 2.5700 . 3_655 no
H35 H38 2.5700 . . no
H35 H13 2.5400 . 3_555 no
H35 H42 2.5600 . 4_444 no
H36 H41 2.5500 . . no
H37 H40 2.5000 . . no
H38 N4 2.7300 . . no
H38 H35 2.5700 . . no
H38 H44 2.5200 . . no
H38 H16 2.5500 . 3_555 no
H39 H43 2.5200 . . no
H40 H37 2.5000 . . no
H41 H36 2.5500 . . no
H41 H44 2.4300 . . no
H41 O1 2.6700 . 2_545 no
H42 O2 2.6300 . . no
H42 C13 3.0900 . 2_545 no
H42 H18 2.4400 . 2_545 no
H42 H35 2.5600 . 4_545 no
H43 O2 2.4600 . . no
H43 N2 2.9000 . . no
H43 H39 2.5200 . . no
H43 H34 2.5700 . 3_655 no
H44 N3 2.5100 . . no
H44 C23 3.0200 . . no
H44 H23 2.2100 . . no
H44 H38 2.5200 . . no
H44 H41 2.4300 . . no
H44 O1 2.0500 . 2_545 no
H44 H4 2.4500 . 2_545 no

loop_
_geom_hbond_atom_site_label_D
_geom_hbond_atom_site_label_H
_geom_hbond_atom_site_label_A
_geom_hbond_distance_DH
_geom_hbond_distance_HA
_geom_hbond_distance_DA
_geom_hbond_angle_DHA
_geom_hbond_site_symmetry_A
_geom_hbond_publ_flag
O1 H4 O2 0.8600 1.6300 2.479(2) 171.00 3_656 yes
O1 H4 N2 0.8600 2.3000 2.967(2) 135.00 3_656 yes
N4 H44 O1 0.8300 2.0500 2.861(3) 163.00 2_545 yes
C11 H21 O1 0.9600 2.3400 2.971(3) 123.00 . yes

loop_
_geom_torsion_atom_site_label_1
_geom_torsion_atom_site_label_2
_geom_torsion_atom_site_label_3
_geom_torsion_atom_site_label_4
_geom_torsion
_geom_torsion_site_symmetry_1
_geom_torsion_site_symmetry_2
_geom_torsion_site_symmetry_3
_geom_torsion_site_symmetry_4
_geom_torsion_publ_flag
N2 Ni1 N1 O1 -173.72(16) . . . . no
N2 Ni1 N1 C1 4.45(15) . . . . no
N2 Ni1 N1 O1 6.28(16) 3_656 . . . no
N2 Ni1 N1 C1 -175.55(15) 3_656 . . . no
N1 Ni1 N2 O2 -175.76(17) . . . . no
N1 Ni1 N2 C2 -4.14(15) . . . . no
N1 Ni1 N2 O2 4.24(17) 3_656 . . . no
N1 Ni1 N2 C2 175.86(15) 3_656 . . . no
Ni1 N1 C1 N3 -177.93(18) . . . . no
Ni1 N1 C1 C2 -3.9(2) . . . . no
O1 N1 C1 N3 0.3(3) . . . . no
O1 N1 C1 C2 174.34(16) . . . . no
Ni1 N2 C2 N4 -177.72(16) . . . . no
Ni1 N2 C2 C1 3.1(2) . . . . no
O2 N2 C2 N4 -5.6(3) . . . . no
O2 N2 C2 C1 175.25(16) . . . . no
C11 N3 C1 N1 -48.7(3) . . . . no
C11 N3 C1 C2 137.7(2) . . . . no
C1 N3 C11 C12 162.0(2) . . . . no
C21 N4 C2 N2 -12.1(3) . . . . no
C21 N4 C2 C1 167.01(19) . . . . no
C2 N4 C21 C22 -161.8(2) . . . . no
N1 C1 C2 N2 0.6(2) . . . . no
N1 C1 C2 N4 -178.74(17) . . . . no
N3 C1 C2 N2 175.02(19) . . . . no
N3 C1 C2 N4 -4.3(3) . . . . no
N3 C11 C12 C13 170.9(2) . . . . no
C11 C12 C13 C14 174.0(2) . . . . no
C12 C13 C14 C15 174.3(2) . . . . no
N4 C21 C22 C23 65.4(3) . . . . no
C21 C22 C23 C24 178.2(3) . . . . no
C22 C23 C24 C25 -177.2(3) . . . . no
